data_1540909
loop_
_publ_author_name
'Schmettow, W.'
'von Schnering, H.G.'

_publ_section_title
;
 Ba3 As14, die erste Verbindung mit dem Cluster-Anion As73
;
_journal_name_full 'Angewandte Chemie (German Edition)'
_journal_page_first 895
_journal_page_last 895
_journal_volume 89
_journal_year 1977
_chemical_formula_sum 'As14 Ba3'
_chemical_name_systematic 'Ba3 As14'
_space_group_IT_number 14
_symmetry_space_group_name_Hall '-P 2ybc'
_symmetry_space_group_name_H-M 'P 1 21/c 1'
_cell_angle_alpha 90
_cell_angle_beta 124.26
_cell_angle_gamma 90
_cell_formula_units_Z 2
_cell_length_a 6.854
_cell_length_b 13.639
_cell_length_c 12.136
_cell_volume 937.650
_citation_journal_id_ASTM ANCEAD
_cod_data_source_file Schmettow_ANCEAD_1977_494.cif
_cod_data_source_block As14Ba3
_cod_original_cell_volume 937.6496
_cod_database_code 1540909

loop_
_symmetry_equiv_pos_as_xyz
x,y,z
-x,y+1/2,-z+1/2
-x,-y,-z
x,-y-1/2,z-1/2

loop_
_atom_site_label
_atom_site_type_symbol
_atom_site_fract_x
_atom_site_fract_y
_atom_site_fract_z
_atom_site_occupancy
_atom_site_U_iso_or_equiv
As5 As 0.6829 0.0786 0.1268 1 0.0
Ba2 Ba 0.8217 0.1557 0.6278 1 0.0
As4 As 0.3529 0.1868 0.0257 1 0.0
As1 As 0.7049 0.5039 0.8141 1 0.0
As7 As 0.3435 0.2186 0.2201 1 0.0
Ba1 Ba 0 0 0 1 0.0
As2 As 0.9602 0.3574 0.8615 1 0.0
As3 As 0.611 0.5597 0.1754 1 0.0
As6 As 0.7425 0.2216 0.8692 1 0.0
